data_8107521
loop_
_publ_author_name
'Song, Jinqing'
'Cui, Beibei'
'Mi, Xia'
'Zhang, Jingyu'

_publ_section_title
;
 Crystal structure of
 3-(thiazol-2-ylcarbamoyl)-7-oxabicyclo[2.2.1]heptane-2-carboxylic acid,
 C11H12N2O4S
;
_journal_issue 4
_journal_name_full 'Zeitschrift f\"ur Kristallographie - New Crystal Structures'
_journal_page_first 653
_journal_page_last 654
_journal_paper_doi 10.1515/ncrs-2023-0133
_journal_volume 238
_journal_year 2023
_chemical_formula_moiety 'C11 H12 N2 O4 S'
_chemical_formula_sum 'C11 H12 N2 O4 S'
_chemical_formula_weight 268.29
_chemical_name_systematic
;
3-(thiazol-2-ylcarbamoyl)-7-oxabicyclo[2.2.1]heptane-2-
carboxylic acid, C11H12N2O4S,C~11~H~12~N~2~O~4~S~1~  
;
_space_group_crystal_system orthorhombic
_space_group_IT_number 61
_space_group_name_Hall '-P 2ac 2ab'
_space_group_name_H-M_alt 'P b c a'
_cell_angle_alpha 90
_cell_angle_beta 90
_cell_angle_gamma 90
_cell_formula_units_Z 8
_cell_length_a 11.08447(14)
_cell_length_b 10.71473(16)
_cell_length_c 19.5463(3)
_cell_measurement_reflns_used 4107
_cell_measurement_temperature 293(2)
_cell_measurement_theta_max 70.2650
_cell_measurement_theta_min 3.9770
_cell_volume 2321.46(6)
_computing_molecular_graphics 'Olex2 (Dolomanov et al., 2009)[2]'
_computing_publication_material 'Olex2 (Dolomanov et al., 2009)[2]'
_computing_structure_refinement 'ShelXL (Sheldrick, 2015)[3]'
_computing_structure_solution 'ShelXS (Sheldrick, 2008)[4]'
_diffrn_ambient_temperature 293(2)
_diffrn_detector 'CCD plate'
_diffrn_detector_area_resol_mean 16.2312
_diffrn_detector_type Eos
_diffrn_measured_fraction_theta_full 1.000
_diffrn_measured_fraction_theta_max 0.992
_diffrn_measurement_device 'four-circle diffractometer'
_diffrn_measurement_device_type 'Xcalibur, Eos, Gemini'
_diffrn_measurement_method '\w scans'
_diffrn_orient_matrix_UB_11 0.0793075000
_diffrn_orient_matrix_UB_12 -0.0144143000
_diffrn_orient_matrix_UB_13 0.0642160000
_diffrn_orient_matrix_UB_21 -0.1091970000
_diffrn_orient_matrix_UB_22 -0.0511958000
_diffrn_orient_matrix_UB_23 0.0399302000
_diffrn_orient_matrix_UB_31 0.0332203000
_diffrn_orient_matrix_UB_32 -0.1335864000
_diffrn_orient_matrix_UB_33 -0.0222076000
_diffrn_radiation_monochromator graphite
_diffrn_radiation_probe x-ray
_diffrn_radiation_type CuK\a
_diffrn_radiation_wavelength 1.54184
_diffrn_reflns_av_R_equivalents 0.0287
_diffrn_reflns_av_unetI/netI 0.0282
_diffrn_reflns_limit_h_max 13
_diffrn_reflns_limit_h_min -12
_diffrn_reflns_limit_k_max 8
_diffrn_reflns_limit_k_min -12
_diffrn_reflns_limit_l_max 15
_diffrn_reflns_limit_l_min -23
_diffrn_reflns_number 7851
_diffrn_reflns_theta_full 67.684
_diffrn_reflns_theta_max 70.389
_diffrn_reflns_theta_min 4.524
_diffrn_source 'fine-focus sealed X-ray tube'
_exptl_absorpt_coefficient_mu 2.594
_exptl_absorpt_correction_T_max 1.00000
_exptl_absorpt_correction_T_min 0.81817
_exptl_absorpt_correction_type gaussian
_exptl_absorpt_process_details
;
CrysAlisPro 1.171.42.81a (Rigaku Oxford Diffraction, 2023)[1]
Empirical absorption correction using spherical harmonics,
 implemented in SCALE3 ABSPACK scaling algorithm.
;
_exptl_crystal_colour colourless
_exptl_crystal_colour_primary colourless
_exptl_crystal_density_diffrn 1.535
_exptl_crystal_description block
_exptl_crystal_F_000 1120
_exptl_crystal_size_max 0.14
_exptl_crystal_size_mid 0.11
_exptl_crystal_size_min 0.1
_refine_diff_density_max 0.263
_refine_diff_density_min -0.323
_refine_diff_density_rms 0.061
_refine_ls_extinction_coef .
_refine_ls_extinction_method none
_refine_ls_goodness_of_fit_ref 1.047
_refine_ls_hydrogen_treatment mixed
_refine_ls_matrix_type full
_refine_ls_number_parameters 171
_refine_ls_number_reflns 2195
_refine_ls_number_restraints 0
_refine_ls_restrained_S_all 1.047
_refine_ls_R_factor_all 0.0497
_refine_ls_R_factor_gt 0.0450
_refine_ls_shift/su_max 0.000
_refine_ls_shift/su_mean 0.000
_refine_ls_structure_factor_coef Fsqd
_refine_ls_weighting_details 'w=1/[\s^2^(Fo^2^)+(0.0831P)^2^+0.3790P] where P=(Fo^2^+2Fc^2^)/3'
_refine_ls_weighting_scheme calc
_refine_ls_wR_factor_gt 0.1217
_refine_ls_wR_factor_ref 0.1275
_reflns_Friedel_coverage 0.000
_reflns_Friedel_fraction_full .
_reflns_Friedel_fraction_max .
_reflns_number_gt 1928
_reflns_number_total 2195
_cod_data_source_file suppl_j_ncrs-2023-0133_suppl.cif
_cod_data_source_block 2
_cod_database_code 8107521

loop_
_space_group_symop_operation_xyz
'x, y, z'
'-x+1/2, -y, z+1/2'
'x+1/2, -y+1/2, -z'
'-x, y+1/2, -z+1/2'
'-x, -y, -z'
'x-1/2, y, -z-1/2'
'-x-1/2, y-1/2, z'
'x, -y-1/2, z-1/2'

loop_
_atom_site_label
_atom_site_type_symbol
_atom_site_fract_x
_atom_site_fract_y
_atom_site_fract_z
_atom_site_U_iso_or_equiv
_atom_site_adp_type
_atom_site_occupancy
_atom_site_site_symmetry_order
_atom_site_calc_flag
_atom_site_refinement_flags_posn
_atom_site_refinement_flags_adp
_atom_site_refinement_flags_occupancy
_atom_site_disorder_assembly
_atom_site_disorder_group
S1 S 0.82681(4) 0.75443(4) 0.14377(3) 0.0418(2) Uani 1 1 d . . . . .
N1 N 0.68148(16) 0.57262(16) 0.19601(9) 0.0362(4) Uani 1 1 d . . . . .
H1 H 0.626(3) 0.532(2) 0.1872(13) 0.039(6) Uiso 1 1 d . . . . .
O1 O 0.63277(14) 0.58903(14) 0.40260(8) 0.0439(4) Uani 1 1 d . . . . .
C1 C 0.68490(16) 0.47505(17) 0.30552(10) 0.0317(4) Uani 1 1 d . . . . .
H1A H 0.6565 0.4026 0.2795 0.038 Uiso 1 1 calc R . . . .
O2 O 0.91842(13) 0.55123(16) 0.41963(8) 0.0458(4) Uani 1 1 d . . . . .
H2 H 0.996(3) 0.579(3) 0.4180(17) 0.075(10) Uiso 1 1 d . . . . .
C2 C 0.57695(18) 0.5376(2) 0.34308(12) 0.0423(5) Uani 1 1 d . . . . .
H2A H 0.5346 0.5997 0.3152 0.051 Uiso 1 1 calc R . . . .
N2 N 0.64422(15) 0.64999(16) 0.08639(8) 0.0371(4) Uani 1 1 d . . . . .
O3 O 0.96487(13) 0.43876(14) 0.32747(8) 0.0449(4) Uani 1 1 d . . . . .
C3 C 0.4941(2) 0.4366(3) 0.37185(13) 0.0541(6) Uani 1 1 d . . . . .
H3A H 0.4784 0.3716 0.3385 0.065 Uiso 1 1 calc R . . . .
H3B H 0.4181 0.4711 0.3876 0.065 Uiso 1 1 calc R . . . .
C4 C 0.57141(19) 0.3879(2) 0.43193(11) 0.0430(5) Uani 1 1 d . . . . .
H4A H 0.5300 0.3976 0.4753 0.052 Uiso 1 1 calc R . . . .
H4B H 0.5931 0.3009 0.4257 0.052 Uiso 1 1 calc R . . . .
O4 O 0.82128(13) 0.64150(14) 0.27128(8) 0.0458(4) Uani 1 1 d . . . . .
C5 C 0.68199(17) 0.47272(18) 0.42747(10) 0.0356(4) Uani 1 1 d . . . . .
H5 H 0.7257 0.4809 0.4708 0.043 Uiso 1 1 calc R . . . .
C6 C 0.76199(16) 0.43081(16) 0.36748(9) 0.0303(4) Uani 1 1 d . . . . .
H6 H 0.7632 0.3394 0.3671 0.036 Uiso 1 1 calc R . . . .
C7 C 0.89195(17) 0.47602(17) 0.36857(9) 0.0321(4) Uani 1 1 d . . . . .
C8 C 0.73979(17) 0.57005(17) 0.25743(10) 0.0326(4) Uani 1 1 d . . . . .
C9 C 0.70795(17) 0.65139(18) 0.14272(9) 0.0328(4) Uani 1 1 d . . . . .
C10 C 0.6911(2) 0.7350(2) 0.04030(11) 0.0420(5) Uani 1 1 d . . . . .
H10 H 0.6572 0.7477 -0.0027 0.050 Uiso 1 1 calc R . . . .
C11 C 0.7883(2) 0.7977(2) 0.06161(12) 0.0453(5) Uani 1 1 d . . . . .
H11 H 0.8295 0.8567 0.0357 0.054 Uiso 1 1 calc R . . . .

loop_
_atom_site_aniso_label
_atom_site_aniso_U_11
_atom_site_aniso_U_22
_atom_site_aniso_U_33
_atom_site_aniso_U_23
_atom_site_aniso_U_13
_atom_site_aniso_U_12
S1 0.0364(3) 0.0393(3) 0.0496(4) 0.00716(19) 0.00035(19) -0.00714(18)
N1 0.0357(9) 0.0403(9) 0.0327(9) 0.0044(7) -0.0043(6) -0.0112(7)
O1 0.0447(8) 0.0396(8) 0.0473(9) -0.0010(6) 0.0127(7) 0.0063(6)
C1 0.0299(9) 0.0331(9) 0.0321(9) 0.0022(7) -0.0035(7) -0.0043(7)
O2 0.0338(8) 0.0638(10) 0.0397(8) -0.0130(7) 0.0025(6) -0.0105(7)
C2 0.0294(9) 0.0517(12) 0.0458(11) 0.0128(9) 0.0019(8) 0.0048(8)
N2 0.0365(8) 0.0441(9) 0.0306(8) 0.0034(7) 0.0023(7) -0.0010(7)
O3 0.0318(7) 0.0473(8) 0.0558(9) -0.0118(7) 0.0077(6) 0.0000(6)
C3 0.0304(10) 0.0776(17) 0.0542(14) 0.0178(12) -0.0001(9) -0.0094(10)
C4 0.0373(10) 0.0518(12) 0.0400(10) 0.0085(9) 0.0054(9) -0.0061(9)
O4 0.0441(8) 0.0470(8) 0.0464(9) 0.0086(7) -0.0093(6) -0.0168(6)
C5 0.0357(10) 0.0400(10) 0.0310(10) 0.0017(7) 0.0020(7) -0.0012(8)
C6 0.0300(9) 0.0297(8) 0.0312(9) 0.0010(7) -0.0021(7) -0.0007(7)
C7 0.0289(9) 0.0343(9) 0.0330(9) 0.0018(7) -0.0025(7) 0.0014(7)
C8 0.0306(9) 0.0354(9) 0.0318(9) 0.0005(7) -0.0015(7) -0.0006(7)
C9 0.0305(9) 0.0338(9) 0.0342(10) 0.0003(7) 0.0031(7) 0.0016(7)
C10 0.0474(12) 0.0482(11) 0.0305(10) 0.0079(8) 0.0087(8) 0.0087(9)
C11 0.0440(11) 0.0444(11) 0.0476(12) 0.0116(9) 0.0133(9) 0.0026(9)

loop_
_atom_type_symbol
_atom_type_description
_atom_type_scat_dispersion_real
_atom_type_scat_dispersion_imag
_atom_type_scat_source
C C 0.0181 0.0091 'International Tables Vol C Tables 4.2.6.8 and 6.1.1.4'
H H 0.0000 0.0000 'International Tables Vol C Tables 4.2.6.8 and 6.1.1.4'
N N 0.0311 0.0180 'International Tables Vol C Tables 4.2.6.8 and 6.1.1.4'
O O 0.0492 0.0322 'International Tables Vol C Tables 4.2.6.8 and 6.1.1.4'
S S 0.3331 0.5567 'International Tables Vol C Tables 4.2.6.8 and 6.1.1.4'

loop_
_geom_angle_atom_site_label_1
_geom_angle_atom_site_label_2
_geom_angle_atom_site_label_3
_geom_angle
_geom_angle_site_symmetry_1
_geom_angle_site_symmetry_3
C9 S1 C11 88.39(10) . .
C8 N1 H1 124.3(19) . .
C8 N1 C9 125.40(17) . .
C9 N1 H1 110.2(19) . .
C2 O1 C5 96.02(14) . .
C2 C1 H1A 109.8 . .
C2 C1 C6 100.75(15) . .
C6 C1 H1A 109.8 . .
C8 C1 H1A 109.8 . .
C8 C1 C2 108.21(15) . .
C8 C1 C6 117.88(15) . .
C7 O2 H2 113(2) . .
O1 C2 C1 102.56(15) . .
O1 C2 H2A 113.5 . .
O1 C2 C3 103.54(18) . .
C1 C2 H2A 113.5 . .
C3 C2 C1 109.33(18) . .
C3 C2 H2A 113.5 . .
C9 N2 C10 109.76(17) . .
C2 C3 H3A 111.6 . .
C2 C3 H3B 111.6 . .
C2 C3 C4 100.68(17) . .
H3A C3 H3B 109.4 . .
C4 C3 H3A 111.6 . .
C4 C3 H3B 111.6 . .
C3 C4 H4A 111.4 . .
C3 C4 H4B 111.4 . .
H4A C4 H4B 109.3 . .
C5 C4 C3 101.61(16) . .
C5 C4 H4A 111.4 . .
C5 C4 H4B 111.4 . .
O1 C5 C4 103.25(16) . .
O1 C5 H5 113.6 . .
O1 C5 C6 102.31(15) . .
C4 C5 H5 113.6 . .
C4 C5 C6 109.42(16) . .
C6 C5 H5 113.6 . .
C1 C6 H6 107.8 . .
C5 C6 C1 100.83(15) . .
C5 C6 H6 107.8 . .
C7 C6 C1 115.74(15) . .
C7 C6 C5 116.29(15) . .
C7 C6 H6 107.8 . .
O2 C7 C6 114.66(16) . .
O3 C7 O2 123.91(18) . .
O3 C7 C6 121.31(17) . .
N1 C8 C1 111.71(16) . .
O4 C8 N1 122.40(18) . .
O4 C8 C1 125.77(18) . .
N1 C9 S1 123.35(15) . .
N2 C9 S1 115.54(14) . .
N2 C9 N1 121.09(18) . .
N2 C10 H10 122.2 . .
C11 C10 N2 115.5(2) . .
C11 C10 H10 122.2 . .
S1 C11 H11 124.6 . .
C10 C11 S1 110.77(16) . .
C10 C11 H11 124.6 . .

loop_
_geom_bond_atom_site_label_1
_geom_bond_atom_site_label_2
_geom_bond_distance
_geom_bond_site_symmetry_2
S1 C9 1.719(2) .
S1 C11 1.725(2) .
N1 H1 0.77(3) .
N1 C8 1.364(3) .
N1 C9 1.372(2) .
O1 C2 1.428(3) .
O1 C5 1.445(2) .
C1 H1A 0.9800 .
C1 C2 1.556(3) .
C1 C6 1.556(2) .
C1 C8 1.513(3) .
O2 H2 0.92(4) .
O2 C7 1.316(2) .
C2 H2A 0.9800 .
C2 C3 1.527(3) .
N2 C9 1.308(3) .
N2 C10 1.382(3) .
O3 C7 1.208(2) .
C3 H3A 0.9700 .
C3 H3B 0.9700 .
C3 C4 1.544(3) .
C4 H4A 0.9700 .
C4 H4B 0.9700 .
C4 C5 1.528(3) .
O4 C8 1.215(2) .
C5 H5 0.9800 .
C5 C6 1.537(3) .
C6 H6 0.9800 .
C6 C7 1.520(3) .
C10 H10 0.9300 .
C10 C11 1.336(3) .
C11 H11 0.9300 .

loop_
_geom_hbond_atom_site_label_D
_geom_hbond_atom_site_label_H
_geom_hbond_atom_site_label_A
_geom_hbond_distance_DH
_geom_hbond_distance_HA
_geom_hbond_distance_DA
_geom_hbond_angle_DHA
_geom_hbond_site_symmetry_A
N1 H1 O3 0.77(3) 2.07(3) 2.834(2) 172(3) 6_556
O2 H2 N2 0.92(4) 1.81(4) 2.720(2) 174(3) 6_656

loop_
_geom_torsion_atom_site_label_1
_geom_torsion_atom_site_label_2
_geom_torsion_atom_site_label_3
_geom_torsion_atom_site_label_4
_geom_torsion
_geom_torsion_site_symmetry_1
_geom_torsion_site_symmetry_2
_geom_torsion_site_symmetry_3
_geom_torsion_site_symmetry_4
O1 C2 C3 C4 -36.0(2) . . . .
O1 C5 C6 C1 -36.43(17) . . . .
O1 C5 C6 C7 89.56(18) . . . .
C1 C2 C3 C4 72.8(2) . . . .
C1 C6 C7 O2 114.92(19) . . . .
C1 C6 C7 O3 -69.0(2) . . . .
C2 O1 C5 C4 -55.06(17) . . . .
C2 O1 C5 C6 58.58(16) . . . .
C2 C1 C6 C5 1.63(17) . . . .
C2 C1 C6 C7 -124.72(17) . . . .
C2 C1 C8 N1 -85.23(19) . . . .
C2 C1 C8 O4 90.9(2) . . . .
C2 C3 C4 C5 1.6(2) . . . .
N2 C10 C11 S1 -0.9(2) . . . .
C3 C4 C5 O1 32.7(2) . . . .
C3 C4 C5 C6 -75.7(2) . . . .
C4 C5 C6 C1 72.58(18) . . . .
C4 C5 C6 C7 -161.43(16) . . . .
C5 O1 C2 C1 -57.17(16) . . . .
C5 O1 C2 C3 56.56(18) . . . .
C5 C6 C7 O2 -3.2(2) . . . .
C5 C6 C7 O3 172.87(18) . . . .
C6 C1 C2 O1 34.02(17) . . . .
C6 C1 C2 C3 -75.4(2) . . . .
C6 C1 C8 N1 161.44(16) . . . .
C6 C1 C8 O4 -22.4(3) . . . .
C8 N1 C9 S1 4.0(3) . . . .
C8 N1 C9 N2 -177.63(18) . . . .
C8 C1 C2 O1 -90.27(17) . . . .
C8 C1 C2 C3 160.32(17) . . . .
C8 C1 C6 C5 119.04(17) . . . .
C8 C1 C6 C7 -7.3(2) . . . .
C9 S1 C11 C10 0.83(17) . . . .
C9 N1 C8 C1 177.98(17) . . . .
C9 N1 C8 O4 1.7(3) . . . .
C9 N2 C10 C11 0.5(3) . . . .
C10 N2 C9 S1 0.2(2) . . . .
C10 N2 C9 N1 -178.30(18) . . . .
C11 S1 C9 N1 177.85(18) . . . .
C11 S1 C9 N2 -0.58(16) . . . .
